data_7705268
loop_
_publ_author_name
'Kephart, Jonathan A.'
'Boggiano, Andrew C.'
'Kaminsky, Werner'
'Velian, Alexandra'

_publ_section_title
;
 Inorganic clusters as metalloligands: ligand effects on the synthesis and
 properties of ternary nanopropeller clusters.
;
_journal_issue 45
_journal_name_full 'Dalton transactions (Cambridge, England : 2003)'
_journal_page_first 16464
_journal_page_last 16473
_journal_paper_doi 10.1039/d0dt02416c
_journal_volume 49
_journal_year 2020
_chemical_formula_moiety 'C90 H108 Co6 N6 P6 Se8'
_chemical_formula_sum 'C90 H108 Co6 N6 P6 Se8'
_chemical_formula_weight 2444.9
_chemical_name_systematic Co6Se8(Ph2PNHiPr)6
_space_group_IT_number 148
_space_group_name_Hall '-R 3'
_space_group_name_H-M_alt 'R -3 :H'
_symmetry_cell_setting trigonal
_symmetry_Int_Tables_number 148
_symmetry_space_group_name_Hall '-R 3'
_symmetry_space_group_name_H-M 'R -3 :H'
_atom_sites_solution_hydrogens geom
_atom_sites_solution_primary direct
_atom_sites_solution_secondary direct
_audit_conform_dict_location ftp://ftp.iucr.org/pub/cif_core.dic
_audit_conform_dict_name cif_core.dic
_audit_conform_dict_version 2.4.3
_audit_creation_date 2018-03-06T14:58:00-00:00
_audit_creation_method 'WinGX routine CIF_UPDATE'
_audit_update_record
;
2020-07-06 deposited with the CCDC.	2020-08-25 downloaded from the CCDC.
;
_cell_angle_alpha 90
_cell_angle_beta 90
_cell_angle_gamma 120
_cell_formula_units_Z 3
_cell_length_a 21.5360(10)
_cell_length_b 21.5360(10)
_cell_length_c 17.0203(17)
_cell_measurement_reflns_used 9916
_cell_measurement_temperature 100(2)
_cell_measurement_theta_max 27.56
_cell_measurement_theta_min 2.49
_cell_measurement_wavelength 0.71073
_cell_volume 6836.4(8)
_computing_cell_refinement 'SAINT V8.34A integration software'
_computing_data_collection 'Bruker APEX2 software'
_computing_data_reduction 'SORTAV (Blessing, 1995)'
_computing_molecular_graphics 'ORTEP-3 for Windows (Farrugia, 2012)'
_computing_publication_material 'WinGX publication routines (Farrugia, 2012)'
_computing_structure_refinement 'SHELXL-2014/7 (Sheldrick, 2014)'
_computing_structure_solution 'SHELXS-2013/1 (Sheldrick, 2008)'
_diffrn_ambient_temperature 100(2)
_diffrn_detector 'APEX-II CCD'
_diffrn_measured_fraction_theta_full 0.999
_diffrn_measured_fraction_theta_max 0.998
_diffrn_measurement_device '\k-geometry diffractometer'
_diffrn_measurement_device_type 'Bruker APEX-II'
_diffrn_measurement_method '\f or \w oscillation scans'
_diffrn_orient_matrix_UB_11 0.071808
_diffrn_orient_matrix_UB_12 0.035004
_diffrn_orient_matrix_UB_13 -0.003385
_diffrn_orient_matrix_UB_21 -0.007826
_diffrn_orient_matrix_UB_22 0.071428
_diffrn_orient_matrix_UB_23 0.02799
_diffrn_orient_matrix_UB_31 0.033287
_diffrn_orient_matrix_UB_32 0.001819
_diffrn_orient_matrix_UB_33 0.074352
_diffrn_radiation_monochromator graphite
_diffrn_radiation_probe x-ray
_diffrn_radiation_type MoK\a
_diffrn_radiation_wavelength 0.71073
_diffrn_reflns_av_R_equivalents 0.0859
_diffrn_reflns_av_unetI/netI 0.047
_diffrn_reflns_Laue_measured_fraction_full 0.999
_diffrn_reflns_Laue_measured_fraction_max 0.998
_diffrn_reflns_limit_h_max 28
_diffrn_reflns_limit_h_min -28
_diffrn_reflns_limit_k_max 28
_diffrn_reflns_limit_k_min -28
_diffrn_reflns_limit_l_max 22
_diffrn_reflns_limit_l_min -22
_diffrn_reflns_number 22311
_diffrn_reflns_point_group_measured_fraction_full 0.999
_diffrn_reflns_point_group_measured_fraction_max 0.998
_diffrn_reflns_theta_full 25
_diffrn_reflns_theta_max 28.386
_diffrn_reflns_theta_min 1.62
_diffrn_source 'sealed x-ray tube'
_diffrn_standards_number 0
_exptl_absorpt_coefficient_mu 4.415
_exptl_absorpt_correction_T_max 0.746
_exptl_absorpt_correction_T_min 0.622
_exptl_absorpt_correction_type multi-scan
_exptl_absorpt_process_details
;
SADABS-2012/1 - Bruker AXS area detector scaling and absorption correction
;
_exptl_crystal_colour black
_exptl_crystal_density_diffrn 1.782
_exptl_crystal_density_method 'not measured'
_exptl_crystal_description prism
_exptl_crystal_F_000 3642
_exptl_crystal_size_max 0.35
_exptl_crystal_size_mid 0.18
_exptl_crystal_size_min 0.15
_refine_diff_density_max 0.668
_refine_diff_density_min -0.546
_refine_diff_density_rms 0.123
_refine_ls_extinction_method none
_refine_ls_goodness_of_fit_ref 1.068
_refine_ls_hydrogen_treatment constr
_refine_ls_matrix_type full
_refine_ls_number_constraints 0
_refine_ls_number_parameters 177
_refine_ls_number_reflns 3814
_refine_ls_number_restraints 0
_refine_ls_restrained_S_all 1.068
_refine_ls_R_factor_all 0.0577
_refine_ls_R_factor_gt 0.0294
_refine_ls_shift/su_max 0.001
_refine_ls_shift/su_mean 0
_refine_ls_structure_factor_coef Fsqd
_refine_ls_weighting_details 'w=1/[\s^2^(Fo^2^)+(0.0245P)^2^+13.1589P] where P=(Fo^2^+2Fc^2^)/3'
_refine_ls_weighting_scheme calc
_refine_ls_wR_factor_gt 0.0564
_refine_ls_wR_factor_ref 0.0675
_reflns_Friedel_coverage 0
_reflns_number_gt 2813
_reflns_number_total 3814
_reflns_threshold_expression 'I > 2\s(I)'
_cod_data_source_file d0dt02416c2.cif
_cod_data_source_block shelx_CCDC1
_cod_depositor_comments 'Adding full bibliography for 7705267--7705273.cif.'
_cod_original_cell_volume 6836.4(11)
_cod_database_code 7705268
_shelx_estimated_absorpt_t_min 0.307
_shelx_estimated_absorpt_t_max 0.557

loop_
_symmetry_equiv_pos_as_xyz
'x, y, z'
'-y, x-y, z'
'-x+y, -x, z'
'x+2/3, y+1/3, z+1/3'
'-y+2/3, x-y+1/3, z+1/3'
'-x+y+2/3, -x+1/3, z+1/3'
'x+1/3, y+2/3, z+2/3'
'-y+1/3, x-y+2/3, z+2/3'
'-x+y+1/3, -x+2/3, z+2/3'
'-x, -y, -z'
'y, -x+y, -z'
'x-y, x, -z'
'-x+2/3, -y+1/3, -z+1/3'
'y+2/3, -x+y+1/3, -z+1/3'
'x-y+2/3, x+1/3, -z+1/3'
'-x+1/3, -y+2/3, -z+2/3'
'y+1/3, -x+y+2/3, -z+2/3'
'x-y+1/3, x+2/3, -z+2/3'

loop_
_atom_site_label
_atom_site_type_symbol
_atom_site_fract_x
_atom_site_fract_y
_atom_site_fract_z
_atom_site_U_iso_or_equiv
_atom_site_adp_type
_atom_site_occupancy
_atom_site_site_symmetry_order
_atom_site_calc_flag
_atom_site_refinement_flags_posn
_atom_site_refinement_flags_adp
_atom_site_refinement_flags_occupancy
_atom_site_disorder_assembly
_atom_site_disorder_group
C14 C -0.23278(18) 0.13012(19) 0.8436(2) 0.0354(9) Uani 1 1 d . . . . .
H14A H -0.246 0.0912 0.8057 0.053 Uiso 1 1 calc R U . . .
H14B H -0.2509 0.1613 0.8255 0.053 Uiso 1 1 calc R U . . .
H14C H -0.2537 0.1099 0.8949 0.053 Uiso 1 1 calc R U . . .
C10 C 0.11238(18) 0.37533(17) 0.8487(2) 0.0310(8) Uani 1 1 d . . . . .
H10 H 0.1456 0.4254 0.848 0.037 Uiso 1 1 calc R U . . .
C4 C -0.0817(2) 0.0619(2) 0.5965(2) 0.0430(10) Uani 1 1 d . . . . .
H4 H -0.0885 0.0481 0.5428 0.052 Uiso 1 1 calc R U . . .
Se1 Se 0 0 0.83819(3) 0.01448(12) Uani 1 3 d S T P . .
Se2 Se -0.13673(2) -0.03255(2) 0.94345(2) 0.01401(8) Uani 1 1 d . . . . .
Co1 Co -0.02112(2) 0.06765(2) 0.93020(2) 0.01309(10) Uani 1 1 d . . . . .
P1 P -0.04747(4) 0.13139(4) 0.85647(4) 0.01704(17) Uani 1 1 d . . . . .
C6 C -0.00381(19) 0.11538(18) 0.70639(19) 0.0285(8) Uani 1 1 d . . . . .
H6 H 0.043 0.1374 0.7284 0.034 Uiso 1 1 calc R U . . .
N1 N -0.12435(13) 0.12843(13) 0.88190(15) 0.0240(6) Uani 1 1 d . . . . .
H1 H -0.1509 0.0965 0.9175 0.029 Uiso 1 1 calc R U . . .
C7 C 0.01763(16) 0.22728(16) 0.84976(18) 0.0209(7) Uani 1 1 d . . . . .
C8 C 0.05205(17) 0.26370(17) 0.91798(19) 0.0248(7) Uani 1 1 d . . . . .
H8 H 0.0435 0.2378 0.9657 0.03 Uiso 1 1 calc R U . . .
C1 C -0.06196(18) 0.10451(16) 0.75308(17) 0.0229(7) Uani 1 1 d . . . . .
C9 C 0.09860(17) 0.33699(17) 0.9177(2) 0.0279(7) Uani 1 1 d . . . . .
H9 H 0.1211 0.361 0.9651 0.034 Uiso 1 1 calc R U . . .
C5 C -0.0141(2) 0.0943(2) 0.6285(2) 0.0360(9) Uani 1 1 d . . . . .
H5 H 0.0257 0.1021 0.5971 0.043 Uiso 1 1 calc R U . . .
C3 C -0.1396(2) 0.0496(2) 0.6420(2) 0.0412(9) Uani 1 1 d . . . . .
H3 H -0.1864 0.0266 0.6199 0.049 Uiso 1 1 calc R U . . .
C2 C -0.12968(19) 0.07069(18) 0.72001(19) 0.0308(8) Uani 1 1 d . . . . .
H2 H -0.1699 0.0618 0.7512 0.037 Uiso 1 1 calc R U . . .
C13 C -0.15145(17) 0.17368(17) 0.8508(2) 0.0271(7) Uani 1 1 d . . . . .
H13 H -0.1311 0.1896 0.7969 0.032 Uiso 1 1 calc R U . . .
C12 C 0.03049(18) 0.26732(17) 0.78037(19) 0.0261(7) Uani 1 1 d . . . . .
H12 H 0.0068 0.2441 0.7331 0.031 Uiso 1 1 calc R U . . .
C11 C 0.07773(18) 0.34056(18) 0.7810(2) 0.0305(8) Uani 1 1 d . . . . .
H11 H 0.0863 0.3672 0.7338 0.037 Uiso 1 1 calc R U . . .
C15 C -0.12881(19) 0.24041(18) 0.9008(2) 0.0337(8) Uani 1 1 d . . . . .
H15A H -0.1494 0.2261 0.9535 0.051 Uiso 1 1 calc R U . . .
H15B H -0.1461 0.2702 0.8764 0.051 Uiso 1 1 calc R U . . .
H15C H -0.0764 0.2678 0.9045 0.051 Uiso 1 1 calc R U . . .

loop_
_atom_site_aniso_label
_atom_site_aniso_U_11
_atom_site_aniso_U_22
_atom_site_aniso_U_33
_atom_site_aniso_U_23
_atom_site_aniso_U_13
_atom_site_aniso_U_12
C14 0.0280(19) 0.035(2) 0.050(2) 0.0020(17) -0.0042(17) 0.0203(17)
C10 0.032(2) 0.0162(17) 0.042(2) 0.0023(15) 0.0112(16) 0.0094(15)
C4 0.069(3) 0.045(2) 0.0230(19) -0.0051(17) -0.0072(19) 0.035(2)
Se1 0.01435(16) 0.01435(16) 0.0147(2) 0 0 0.00718(8)
Se2 0.01138(15) 0.01339(15) 0.01725(15) -0.00048(11) -0.00125(11) 0.00617(12)
Co1 0.0125(2) 0.0120(2) 0.01502(19) 0.00072(15) -0.00032(15) 0.00632(16)
P1 0.0179(4) 0.0158(4) 0.0189(4) 0.0029(3) 0.0000(3) 0.0096(3)
C6 0.038(2) 0.0283(19) 0.0246(17) 0.0040(14) -0.0001(15) 0.0205(16)
N1 0.0194(14) 0.0218(14) 0.0325(15) 0.0109(12) 0.0065(12) 0.0116(12)
C7 0.0186(16) 0.0185(16) 0.0267(17) 0.0032(13) 0.0022(13) 0.0102(13)
C8 0.0254(18) 0.0231(17) 0.0290(17) 0.0041(14) 0.0011(14) 0.0145(15)
C1 0.0331(19) 0.0183(16) 0.0209(16) 0.0036(13) -0.0019(14) 0.0155(15)
C9 0.0251(18) 0.0210(17) 0.0339(18) -0.0002(15) 0.0002(15) 0.0087(15)
C5 0.055(3) 0.042(2) 0.0248(18) 0.0059(16) 0.0060(17) 0.034(2)
C3 0.048(2) 0.041(2) 0.035(2) -0.0082(18) -0.0160(18) 0.022(2)
C2 0.0289(19) 0.032(2) 0.0289(18) -0.0028(15) -0.0061(15) 0.0135(16)
C13 0.0261(18) 0.0259(18) 0.0360(19) 0.0042(15) 0.0010(15) 0.0181(16)
C12 0.0301(18) 0.0203(17) 0.0275(17) 0.0056(14) 0.0032(14) 0.0121(15)
C11 0.039(2) 0.0240(18) 0.0318(19) 0.0094(15) 0.0106(16) 0.0178(17)
C15 0.036(2) 0.0288(19) 0.041(2) 0.0013(16) -0.0016(16) 0.0194(17)

loop_
_atom_type_symbol
_atom_type_description
_atom_type_scat_dispersion_real
_atom_type_scat_dispersion_imag
_atom_type_scat_source
C C 0.0033 0.0016 'International Tables Vol C Tables 4.2.6.8 and 6.1.1.4'
H H 0 0 'International Tables Vol C Tables 4.2.6.8 and 6.1.1.4'
P P 0.1023 0.0942 'International Tables Vol C Tables 4.2.6.8 and 6.1.1.4'
Co Co 0.3494 0.9721 'International Tables Vol C Tables 4.2.6.8 and 6.1.1.4'
Se Se -0.0929 2.2259 'International Tables Vol C Tables 4.2.6.8 and 6.1.1.4'
N N 0.0061 0.0033 'International Tables Vol C Tables 4.2.6.8 and 6.1.1.4'

loop_
_geom_angle_atom_site_label_1
_geom_angle_atom_site_label_2
_geom_angle_atom_site_label_3
_geom_angle
_geom_angle_site_symmetry_1
_geom_angle_site_symmetry_3
_geom_angle_publ_flag
C13 C14 H14A 109.5 . . ?
C13 C14 H14B 109.5 . . ?
H14A C14 H14B 109.5 . . ?
C13 C14 H14C 109.5 . . ?
H14A C14 H14C 109.5 . . ?
H14B C14 H14C 109.5 . . ?
C11 C10 C9 119.5(3) . . ?
C11 C10 H10 120.3 . . ?
C9 C10 H10 120.3 . . ?
C5 C4 C3 120.3(3) . . ?
C5 C4 H4 119.9 . . ?
C3 C4 H4 119.9 . . ?
Co1 Se1 Co1 79.89(2) . 2 ?
Co1 Se1 Co1 79.886(19) . 3 ?
Co1 Se1 Co1 79.88(2) 2 3 ?
Co1 Se2 Co1 77.475(18) 12_557 2 ?
Co1 Se2 Co1 77.464(18) 12_557 . ?
Co1 Se2 Co1 79.11(2) 2 . ?
P1 Co1 Se1 101.80(3) . . ?
P1 Co1 Se2 102.53(3) . 11_557 ?
Se1 Co1 Se2 155.64(2) . 11_557 ?
P1 Co1 Se2 103.84(3) . 3 ?
Se1 Co1 Se2 86.513(14) . 3 ?
Se2 Co1 Se2 88.826(14) 11_557 3 ?
P1 Co1 Se2 98.42(3) . . ?
Se1 Co1 Se2 86.500(14) . . ?
Se2 Co1 Se2 88.815(14) 11_557 . ?
Se2 Co1 Se2 157.59(2) 3 . ?
P1 Co1 Co1 137.47(3) . 11_557 ?
Se1 Co1 Co1 108.933(13) . 11_557 ?
Se2 Co1 Co1 51.381(16) 11_557 11_557 ?
Se2 Co1 Co1 51.155(10) 3 11_557 ?
Se2 Co1 Co1 111.880(16) . 11_557 ?
P1 Co1 Co1 133.52(3) . 12_557 ?
Se1 Co1 Co1 108.934(13) . 12_557 ?
Se2 Co1 Co1 51.369(16) 11_557 12_557 ?
Se2 Co1 Co1 111.884(16) 3 12_557 ?
Se2 Co1 Co1 51.153(10) . 12_557 ?
Co1 Co1 Co1 61.285(17) 11_557 12_557 ?
P1 Co1 Co1 132.52(3) . 2 ?
Se1 Co1 Co1 50.058(10) . 2 ?
Se2 Co1 Co1 110.186(13) 11_557 2 ?
Se2 Co1 Co1 110.132(15) 3 2 ?
Se2 Co1 Co1 50.437(15) . 2 ?
Co1 Co1 Co1 90 11_557 2 ?
Co1 Co1 Co1 59.359(9) 12_557 2 ?
P1 Co1 Co1 136.32(3) . 3 ?
Se1 Co1 Co1 50.058(10) . 3 ?
Se2 Co1 Co1 110.196(13) 11_557 3 ?
Se2 Co1 Co1 50.451(15) 3 3 ?
Se2 Co1 Co1 110.119(15) . 3 ?
Co1 Co1 Co1 59.358(9) 11_557 3 ?
Co1 Co1 Co1 90 12_557 3 ?
Co1 Co1 Co1 60 2 3 ?
N1 P1 C7 104.07(13) . . ?
N1 P1 C1 103.09(14) . . ?
C7 P1 C1 102.14(14) . . ?
N1 P1 Co1 113.43(9) . . ?
C7 P1 Co1 117.54(10) . . ?
C1 P1 Co1 114.83(10) . . ?
C5 C6 C1 120.4(3) . . ?
C5 C6 H6 119.8 . . ?
C1 C6 H6 119.8 . . ?
C13 N1 P1 126.5(2) . . ?
C13 N1 H1 116.7 . . ?
P1 N1 H1 116.7 . . ?
C8 C7 C12 118.0(3) . . ?
C8 C7 P1 118.4(2) . . ?
C12 C7 P1 123.3(2) . . ?
C9 C8 C7 121.3(3) . . ?
C9 C8 H8 119.4 . . ?
C7 C8 H8 119.4 . . ?
C2 C1 C6 118.5(3) . . ?
C2 C1 P1 121.7(3) . . ?
C6 C1 P1 119.7(2) . . ?
C10 C9 C8 120.1(3) . . ?
C10 C9 H9 119.9 . . ?
C8 C9 H9 119.9 . . ?
C4 C5 C6 120.0(3) . . ?
C4 C5 H5 120 . . ?
C6 C5 H5 120 . . ?
C4 C3 C2 120.0(4) . . ?
C4 C3 H3 120 . . ?
C2 C3 H3 120 . . ?
C1 C2 C3 120.8(3) . . ?
C1 C2 H2 119.6 . . ?
C3 C2 H2 119.6 . . ?
N1 C13 C14 109.8(3) . . ?
N1 C13 C15 112.4(3) . . ?
C14 C13 C15 110.7(3) . . ?
N1 C13 H13 108 . . ?
C14 C13 H13 108 . . ?
C15 C13 H13 108 . . ?
C11 C12 C7 120.0(3) . . ?
C11 C12 H12 120 . . ?
C7 C12 H12 120 . . ?
C10 C11 C12 121.1(3) . . ?
C10 C11 H11 119.5 . . ?
C12 C11 H11 119.5 . . ?
C13 C15 H15A 109.5 . . ?
C13 C15 H15B 109.5 . . ?
H15A C15 H15B 109.5 . . ?
C13 C15 H15C 109.5 . . ?
H15A C15 H15C 109.5 . . ?
H15B C15 H15C 109.5 . . ?

loop_
_geom_bond_atom_site_label_1
_geom_bond_atom_site_label_2
_geom_bond_distance
_geom_bond_site_symmetry_2
_geom_bond_publ_flag
C14 C13 1.523(4) . ?
C14 H14A 0.98 . ?
C14 H14B 0.98 . ?
C14 H14C 0.98 . ?
C10 C11 1.374(5) . ?
C10 C9 1.380(5) . ?
C10 H10 0.95 . ?
C4 C5 1.375(5) . ?
C4 C3 1.376(5) . ?
C4 H4 0.95 . ?
Se1 Co1 2.3332(5) . ?
Se1 Co1 2.3332(5) 2 ?
Se1 Co1 2.3333(5) 3 ?
Se2 Co1 2.3449(5) 12_557 ?
Se2 Co1 2.3520(5) 2 ?
Se2 Co1 2.3524(5) . ?
Co1 P1 2.1354(8) . ?
Co1 Se2 2.3448(5) 11_557 ?
Co1 Se2 2.3519(5) 3 ?
Co1 Co1 2.9390(7) 11_557 ?
Co1 Co1 2.9390(7) 12_557 ?
Co1 Co1 2.9960(7) 2 ?
Co1 Co1 2.9960(7) 3 ?
P1 N1 1.682(3) . ?
P1 C7 1.830(3) . ?
P1 C1 1.830(3) . ?
C6 C5 1.382(5) . ?
C6 C1 1.401(5) . ?
C6 H6 0.95 . ?
N1 C13 1.462(4) . ?
N1 H1 0.88 . ?
C7 C8 1.390(4) . ?
C7 C12 1.406(4) . ?
C8 C9 1.383(4) . ?
C8 H8 0.95 . ?
C1 C2 1.383(4) . ?
C9 H9 0.95 . ?
C5 H5 0.95 . ?
C3 C2 1.385(5) . ?
C3 H3 0.95 . ?
C2 H2 0.95 . ?
C13 C15 1.525(4) . ?
C13 H13 1 . ?
C12 C11 1.385(4) . ?
C12 H12 0.95 . ?
C11 H11 0.95 . ?
C15 H15A 0.98 . ?
C15 H15B 0.98 . ?
C15 H15C 0.98 . ?
